data_4082808
loop_
_publ_author_name
'Liu, Yang'
'Shi, Min'
'Deng, Liang'

_publ_section_title
;
 Iron(II) Dihydrocarbyls Supported by a Biphenyl-Linked
 Bis(benzimidazol-2-ylidene) Ligand: Syntheses and Characterization
;
_journal_issue 20
_journal_name_full Organometallics
_journal_page_first 5660
_journal_paper_doi 10.1021/om5000612
_journal_volume 33
_journal_year 2014
_chemical_formula_sum 'C28.5 H23 Cl3 Fe N4'
_chemical_formula_weight 583.71
_chemical_name_systematic
; 
 ? 
;
_space_group_IT_number 14
_symmetry_cell_setting monoclinic
_symmetry_space_group_name_Hall '-P 2ybc'
_symmetry_space_group_name_H-M 'P 1 21/c 1'
_atom_sites_solution_hydrogens geom
_atom_sites_solution_primary direct
_atom_sites_solution_secondary difmap
_audit_creation_method SHELXL-97
_cell_angle_alpha 90.00
_cell_angle_beta 114.1460(10)
_cell_angle_gamma 90.00
_cell_formula_units_Z 8
_cell_length_a 18.7178(14)
_cell_length_b 18.0198(13)
_cell_length_c 17.4275(13)
_cell_measurement_reflns_used 9875
_cell_measurement_temperature 140(2)
_cell_measurement_theta_max 31.10
_cell_measurement_theta_min 2.36
_cell_volume 5363.8(7)
_computing_cell_refinement 'Bruker SAINT'
_computing_data_collection 'Bruker APEX2'
_computing_data_reduction 'Bruker SAINT'
_computing_molecular_graphics 'Bruker SHELXTL'
_computing_publication_material 'Bruker SHELXTL'
_computing_structure_refinement 'SHELXL-97 (Sheldrick, 2008)'
_computing_structure_solution 'SHELXS-97 (Sheldrick, 2008)'
_diffrn_ambient_temperature 140(2)
_diffrn_measured_fraction_theta_full 0.997
_diffrn_measured_fraction_theta_max 0.997
_diffrn_measurement_device_type 'Bruker APEX-II CCD'
_diffrn_measurement_method '\f and \w scans'
_diffrn_radiation_monochromator graphite
_diffrn_radiation_source 'fine-focus sealed tube'
_diffrn_radiation_type MoK\a
_diffrn_radiation_wavelength 0.71073
_diffrn_reflns_av_R_equivalents 0.0315
_diffrn_reflns_av_sigmaI/netI 0.0349
_diffrn_reflns_limit_h_max 26
_diffrn_reflns_limit_h_min -27
_diffrn_reflns_limit_k_max 23
_diffrn_reflns_limit_k_min -26
_diffrn_reflns_limit_l_max 20
_diffrn_reflns_limit_l_min -25
_diffrn_reflns_number 54182
_diffrn_reflns_theta_full 31.11
_diffrn_reflns_theta_max 31.11
_diffrn_reflns_theta_min 1.64
_exptl_absorpt_coefficient_mu 0.887
_exptl_absorpt_correction_T_max 0.8639
_exptl_absorpt_correction_T_min 0.7466
_exptl_absorpt_correction_type multi-scan
_exptl_absorpt_process_details sadabs
_exptl_crystal_colour colourless
_exptl_crystal_density_diffrn 1.446
_exptl_crystal_density_method 'not measured'
_exptl_crystal_description block
_exptl_crystal_F_000 2392
_exptl_crystal_size_max 0.35
_exptl_crystal_size_mid 0.25
_exptl_crystal_size_min 0.17
_refine_diff_density_max 1.053
_refine_diff_density_min -0.816
_refine_diff_density_rms 0.076
_refine_ls_extinction_method none
_refine_ls_goodness_of_fit_ref 1.001
_refine_ls_hydrogen_treatment constr
_refine_ls_matrix_type full
_refine_ls_number_parameters 662
_refine_ls_number_reflns 17210
_refine_ls_number_restraints 0
_refine_ls_restrained_S_all 1.001
_refine_ls_R_factor_all 0.0657
_refine_ls_R_factor_gt 0.0408
_refine_ls_shift/su_max 0.008
_refine_ls_shift/su_mean 0.001
_refine_ls_structure_factor_coef Fsqd
_refine_ls_weighting_details 'calc w=1/[\s^2^(Fo^2^)+(0.0627P)^2^+2.0852P] where P=(Fo^2^+2Fc^2^)/3'
_refine_ls_weighting_scheme calc
_refine_ls_wR_factor_gt 0.1031
_refine_ls_wR_factor_ref 0.1188
_reflns_number_gt 12384
_reflns_number_total 17210
_reflns_threshold_expression >2sigma(I)
_cod_data_source_file om5000612_si_002.cif
_cod_data_source_block 3
_cod_depositor_comments
;
The following automatic conversions were performed:

'_symmetry_cell_setting' value 'Monoclinic' changed to 'monoclinic'
according to
/usr/data/users/saulius/automatic-downloads/rss-feeds/ACS/lib/dictionaries/cif_core.dic
dictionary named 'cif_core.dic' version 2.4.2 from 2011-04-26.

Automatic conversion script
Id: cif_fix_values 2281 2013-09-26 08:29:07Z andrius 
;
_cod_original_sg_symbol_H-M P2(1)/c
_cod_database_code 4082808

loop_
_symmetry_equiv_pos_as_xyz
'x, y, z'
'-x, y+1/2, -z+1/2'
'-x, -y, -z'
'x, -y-1/2, z-1/2'

loop_
_atom_site_label
_atom_site_type_symbol
_atom_site_fract_x
_atom_site_fract_y
_atom_site_fract_z
_atom_site_U_iso_or_equiv
_atom_site_adp_type
_atom_site_occupancy
_atom_site_symmetry_multiplicity
_atom_site_calc_flag
_atom_site_refinement_flags
Fe1 Fe 1.057402(14) 0.328176(13) 0.863195(15) 0.01937(6) Uani 1 1 d .
Fe2 Fe 0.465368(14) 0.323346(13) 0.142458(15) 0.01952(6) Uani 1 1 d .
Cl1 Cl 1.09850(3) 0.42249(3) 0.95840(3) 0.03383(11) Uani 1 1 d .
Cl2 Cl 1.07874(3) 0.21305(2) 0.92315(3) 0.03026(10) Uani 1 1 d .
Cl3 Cl 0.44768(3) 0.20849(3) 0.08212(3) 0.03318(11) Uani 1 1 d .
Cl4 Cl 0.42857(3) 0.41630(3) 0.04482(3) 0.03169(10) Uani 1 1 d .
N1 N 0.87869(8) 0.37613(8) 0.79151(10) 0.0236(3) Uani 1 1 d .
N2 N 0.89996(8) 0.28403(8) 0.72364(9) 0.0198(3) Uani 1 1 d .
N3 N 1.20409(8) 0.32976(8) 0.82011(9) 0.0210(3) Uani 1 1 d .
N4 N 1.10590(8) 0.37777(8) 0.71685(9) 0.0218(3) Uani 1 1 d .
N5 N 0.31717(8) 0.31690(8) 0.18288(9) 0.0201(3) Uani 1 1 d .
N6 N 0.41162(8) 0.36885(8) 0.28669(9) 0.0195(3) Uani 1 1 d .
N7 N 0.64474(9) 0.37253(8) 0.21438(10) 0.0241(3) Uani 1 1 d .
N8 N 0.62236(8) 0.28194(8) 0.28297(9) 0.0208(3) Uani 1 1 d .
C1 C 0.93683(10) 0.33464(9) 0.78620(11) 0.0203(3) Uani 1 1 d .
C2 C 1.12605(10) 0.34290(9) 0.79241(11) 0.0208(3) Uani 1 1 d .
C3 C 0.88916(12) 0.43636(13) 0.85087(14) 0.0373(5) Uani 1 1 d .
H3A H 0.9452 0.4441 0.8847 0.056 Uiso 1 1 calc R
H3B H 0.8633 0.4236 0.8879 0.056 Uiso 1 1 calc R
H3C H 0.8661 0.4819 0.8200 0.056 Uiso 1 1 calc R
C4 C 0.80534(10) 0.35349(10) 0.73247(11) 0.0226(3) Uani 1 1 d .
C5 C 0.72971(11) 0.37940(12) 0.71317(13) 0.0311(4) Uani 1 1 d .
H5 H 0.7203 0.4208 0.7415 0.037 Uiso 1 1 calc R
C6 C 0.66902(11) 0.34201(12) 0.65094(13) 0.0324(4) Uani 1 1 d .
H6 H 0.6167 0.3581 0.6362 0.039 Uiso 1 1 calc R
C7 C 0.68276(11) 0.28121(12) 0.60936(12) 0.0299(4) Uani 1 1 d .
H7 H 0.6395 0.2562 0.5679 0.036 Uiso 1 1 calc R
C8 C 0.75801(10) 0.25623(11) 0.62699(12) 0.0262(4) Uani 1 1 d .
H8 H 0.7673 0.2155 0.5977 0.031 Uiso 1 1 calc R
C9 C 0.81897(10) 0.29365(10) 0.68956(11) 0.0216(3) Uani 1 1 d .
C10 C 0.93974(9) 0.24017(9) 0.68443(11) 0.0206(3) Uani 1 1 d .
C11 C 0.94152(11) 0.16350(10) 0.69175(13) 0.0284(4) Uani 1 1 d .
H11 H 0.9189 0.1398 0.7251 0.034 Uiso 1 1 calc R
C12 C 0.97681(11) 0.12170(11) 0.64968(14) 0.0337(4) Uani 1 1 d .
H12 H 0.9777 0.0691 0.6537 0.040 Uiso 1 1 calc R
C13 C 1.01056(11) 0.15663(12) 0.60213(13) 0.0318(4) Uani 1 1 d .
H13 H 1.0343 0.1279 0.5733 0.038 Uiso 1 1 calc R
C14 C 1.00996(10) 0.23379(11) 0.59620(11) 0.0267(4) Uani 1 1 d .
H14 H 1.0345 0.2574 0.5645 0.032 Uiso 1 1 calc R
C15 C 0.97349(9) 0.27661(10) 0.63663(10) 0.0205(3) Uani 1 1 d .
C16 C 0.96629(10) 0.35865(10) 0.62649(11) 0.0211(3) Uani 1 1 d .
C17 C 0.89355(11) 0.39060(11) 0.57785(12) 0.0278(4) Uani 1 1 d .
H17 H 0.8494 0.3595 0.5505 0.033 Uiso 1 1 calc R
C18 C 0.88493(12) 0.46691(12) 0.56902(14) 0.0362(5) Uani 1 1 d .
H18 H 0.8350 0.4874 0.5357 0.043 Uiso 1 1 calc R
C19 C 0.94808(13) 0.51336(12) 0.60807(17) 0.0424(5) Uani 1 1 d .
H19 H 0.9419 0.5656 0.6017 0.051 Uiso 1 1 calc R
C20 C 1.02087(12) 0.48300(11) 0.65674(15) 0.0360(5) Uani 1 1 d .
H20 H 1.0647 0.5146 0.6837 0.043 Uiso 1 1 calc R
C21 C 1.02960(10) 0.40640(10) 0.66604(11) 0.0231(3) Uani 1 1 d .
C22 C 1.17104(10) 0.38709(10) 0.69724(12) 0.0240(3) Uani 1 1 d .
C23 C 1.17949(12) 0.41855(13) 0.62878(14) 0.0383(5) Uani 1 1 d .
H23 H 1.1365 0.4394 0.5829 0.046 Uiso 1 1 calc R
C24 C 1.25486(14) 0.41778(16) 0.63141(17) 0.0489(6) Uani 1 1 d .
H24 H 1.2635 0.4387 0.5859 0.059 Uiso 1 1 calc R
C25 C 1.31817(13) 0.38716(14) 0.69886(16) 0.0430(5) Uani 1 1 d .
H25 H 1.3687 0.3882 0.6982 0.052 Uiso 1 1 calc R
C26 C 1.30925(11) 0.35539(12) 0.76647(13) 0.0304(4) Uani 1 1 d .
H26 H 1.3521 0.3342 0.8122 0.037 Uiso 1 1 calc R
C27 C 1.23366(10) 0.35618(10) 0.76383(11) 0.0225(3) Uani 1 1 d .
C28 C 1.25320(11) 0.29495(12) 0.90000(11) 0.0289(4) Uani 1 1 d .
H28A H 1.2861 0.3327 0.9389 0.043 Uiso 1 1 calc R
H28B H 1.2866 0.2574 0.8906 0.043 Uiso 1 1 calc R
H28C H 1.2199 0.2714 0.9242 0.043 Uiso 1 1 calc R
C29 C 0.39444(9) 0.33389(9) 0.21137(10) 0.0190(3) Uani 1 1 d .
C30 C 0.58571(10) 0.33174(9) 0.21973(11) 0.0208(3) Uani 1 1 d .
C31 C 0.26972(11) 0.28422(12) 0.10131(11) 0.0286(4) Uani 1 1 d .
H31A H 0.2359 0.3224 0.0641 0.043 Uiso 1 1 calc R
H31B H 0.2374 0.2444 0.1085 0.043 Uiso 1 1 calc R
H31C H 0.3040 0.2639 0.0765 0.043 Uiso 1 1 calc R
C32 C 0.28504(10) 0.34198(10) 0.23717(11) 0.0216(3) Uani 1 1 d .
C33 C 0.20870(11) 0.33902(11) 0.23228(13) 0.0290(4) Uani 1 1 d .
H33 H 0.1674 0.3164 0.1860 0.035 Uiso 1 1 calc R
C34 C 0.19622(12) 0.37052(13) 0.29785(14) 0.0365(5) Uani 1 1 d .
H34 H 0.1450 0.3701 0.2966 0.044 Uiso 1 1 calc R
C35 C 0.25726(13) 0.40304(13) 0.36601(15) 0.0394(5) Uani 1 1 d .
H35 H 0.2465 0.4237 0.4103 0.047 Uiso 1 1 calc R
C36 C 0.33344(12) 0.40625(12) 0.37122(13) 0.0316(4) Uani 1 1 d .
H36 H 0.3748 0.4284 0.4177 0.038 Uiso 1 1 calc R
C37 C 0.34549(10) 0.37512(10) 0.30441(11) 0.0214(3) Uani 1 1 d .
C38 C 0.48632(10) 0.39909(9) 0.33962(10) 0.0204(3) Uani 1 1 d .
C39 C 0.49234(12) 0.47542(10) 0.35253(13) 0.0283(4) Uani 1 1 d .
H39 H 0.4480 0.5063 0.3249 0.034 Uiso 1 1 calc R
C40 C 0.56324(12) 0.50658(11) 0.40592(14) 0.0325(4) Uani 1 1 d .
H40 H 0.5676 0.5587 0.4152 0.039 Uiso 1 1 calc R
C41 C 0.62713(12) 0.46107(11) 0.44532(13) 0.0309(4) Uani 1 1 d .
H41 H 0.6755 0.4820 0.4826 0.037 Uiso 1 1 calc R
C42 C 0.62174(10) 0.38525(11) 0.43127(11) 0.0252(4) Uani 1 1 d .
H42 H 0.6669 0.3550 0.4575 0.030 Uiso 1 1 calc R
C43 C 0.55055(9) 0.35257(9) 0.37882(10) 0.0193(3) Uani 1 1 d .
C44 C 0.54600(9) 0.27040(9) 0.36714(10) 0.0190(3) Uani 1 1 d .
C45 C 0.50966(10) 0.22554(10) 0.40575(11) 0.0236(3) Uani 1 1 d .
H45 H 0.4841 0.2476 0.4372 0.028 Uiso 1 1 calc R
C46 C 0.51067(10) 0.14856(11) 0.39846(12) 0.0274(4) Uani 1 1 d .
H46 H 0.4867 0.1184 0.4260 0.033 Uiso 1 1 calc R
C47 C 0.54642(11) 0.11571(10) 0.35135(13) 0.0300(4) Uani 1 1 d .
H47 H 0.5462 0.0632 0.3460 0.036 Uiso 1 1 calc R
C48 C 0.58265(11) 0.15958(10) 0.31178(13) 0.0277(4) Uani 1 1 d .
H48 H 0.6073 0.1374 0.2794 0.033 Uiso 1 1 calc R
C49 C 0.58225(9) 0.23623(9) 0.32032(11) 0.0208(3) Uani 1 1 d .
C50 C 0.70351(10) 0.29125(10) 0.31726(11) 0.0230(3) Uani 1 1 d .
C51 C 0.76379(11) 0.25389(12) 0.38043(12) 0.0304(4) Uani 1 1 d .
H51 H 0.7541 0.2139 0.4103 0.036 Uiso 1 1 calc R
C52 C 0.83954(11) 0.27840(13) 0.39765(13) 0.0345(5) Uani 1 1 d .
H52 H 0.8827 0.2538 0.4398 0.041 Uiso 1 1 calc R
C53 C 0.85355(12) 0.33787(13) 0.35473(14) 0.0372(5) Uani 1 1 d .
H53 H 0.9060 0.3533 0.3690 0.045 Uiso 1 1 calc R
C54 C 0.79330(11) 0.37514(13) 0.29196(14) 0.0339(4) Uani 1 1 d .
H54 H 0.8030 0.4158 0.2629 0.041 Uiso 1 1 calc R
C55 C 0.71736(10) 0.34988(10) 0.27344(12) 0.0248(3) Uani 1 1 d .
C56 C 0.63518(13) 0.43131(13) 0.15353(15) 0.0396(5) Uani 1 1 d .
H56A H 0.5793 0.4409 0.1211 0.059 Uiso 1 1 calc R
H56B H 0.6590 0.4159 0.1154 0.059 Uiso 1 1 calc R
H56C H 0.6608 0.4766 0.1832 0.059 Uiso 1 1 calc R
C57 C 0.27408(13) 0.51243(13) 1.02191(14) 0.0379(5) Uani 1 1 d .
H57A H 0.3253 0.5211 1.0195 0.045 Uiso 1 1 calc R
H57B H 0.2501 0.4681 0.9874 0.045 Uiso 1 1 calc R
Cl5 Cl 0.28860(3) 0.49560(3) 1.12690(4) 0.03770(12) Uani 1 1 d .
Cl6 Cl 0.21330(4) 0.58959(3) 0.97976(5) 0.05796(19) Uani 1 1 d .

loop_
_atom_site_aniso_label
_atom_site_aniso_U_11
_atom_site_aniso_U_22
_atom_site_aniso_U_33
_atom_site_aniso_U_23
_atom_site_aniso_U_13
_atom_site_aniso_U_12
Fe1 0.01719(11) 0.02265(12) 0.01962(12) -0.00087(9) 0.00889(9) -0.00168(8)
Fe2 0.01874(12) 0.02173(12) 0.01987(12) -0.00061(9) 0.00970(9) -0.00112(8)
Cl1 0.0330(2) 0.0325(2) 0.0342(2) -0.01149(19) 0.01190(19) -0.00785(18)
Cl2 0.0351(2) 0.0240(2) 0.0338(2) 0.00388(17) 0.01624(19) 0.00029(17)
Cl3 0.0389(3) 0.0249(2) 0.0395(3) -0.00878(18) 0.0199(2) -0.00508(18)
Cl4 0.0350(2) 0.0328(2) 0.0299(2) 0.00885(18) 0.01594(19) 0.00645(18)
N1 0.0195(7) 0.0276(7) 0.0266(8) -0.0038(6) 0.0122(6) 0.0005(6)
N2 0.0165(6) 0.0222(7) 0.0216(7) -0.0016(5) 0.0087(5) -0.0009(5)
N3 0.0157(6) 0.0300(7) 0.0162(6) 0.0011(5) 0.0055(5) 0.0004(5)
N4 0.0149(6) 0.0266(7) 0.0238(7) 0.0055(6) 0.0078(5) 0.0004(5)
N5 0.0159(6) 0.0290(7) 0.0144(6) -0.0006(5) 0.0050(5) -0.0019(5)
N6 0.0156(6) 0.0241(7) 0.0181(6) -0.0025(5) 0.0062(5) -0.0004(5)
N7 0.0205(7) 0.0265(7) 0.0276(8) 0.0007(6) 0.0122(6) -0.0035(6)
N8 0.0168(6) 0.0241(7) 0.0229(7) 0.0001(5) 0.0098(5) -0.0014(5)
C1 0.0195(7) 0.0228(8) 0.0217(8) -0.0009(6) 0.0115(6) -0.0009(6)
C2 0.0177(7) 0.0240(8) 0.0198(8) -0.0004(6) 0.0068(6) -0.0009(6)
C3 0.0274(10) 0.0427(12) 0.0411(12) -0.0168(9) 0.0134(9) 0.0036(8)
C4 0.0182(8) 0.0296(9) 0.0212(8) 0.0013(7) 0.0093(6) 0.0011(6)
C5 0.0226(9) 0.0419(11) 0.0315(10) 0.0026(8) 0.0137(8) 0.0072(8)
C6 0.0188(8) 0.0482(12) 0.0286(10) 0.0074(8) 0.0082(7) 0.0063(8)
C7 0.0209(8) 0.0400(10) 0.0242(9) 0.0050(8) 0.0045(7) -0.0041(7)
C8 0.0227(8) 0.0298(9) 0.0236(8) 0.0004(7) 0.0069(7) -0.0016(7)
C9 0.0182(8) 0.0268(8) 0.0214(8) 0.0043(6) 0.0098(6) 0.0008(6)
C10 0.0150(7) 0.0240(8) 0.0208(8) -0.0032(6) 0.0054(6) 0.0012(6)
C11 0.0241(9) 0.0243(9) 0.0359(10) -0.0012(7) 0.0116(8) -0.0006(7)
C12 0.0259(9) 0.0252(9) 0.0454(12) -0.0104(8) 0.0098(8) 0.0013(7)
C13 0.0220(9) 0.0385(10) 0.0304(10) -0.0126(8) 0.0063(7) 0.0061(7)
C14 0.0168(8) 0.0408(10) 0.0207(8) -0.0040(7) 0.0057(6) 0.0044(7)
C15 0.0138(7) 0.0275(8) 0.0168(7) -0.0007(6) 0.0029(6) 0.0025(6)
C16 0.0185(7) 0.0277(8) 0.0183(7) 0.0047(6) 0.0086(6) 0.0037(6)
C17 0.0190(8) 0.0399(10) 0.0235(9) 0.0064(7) 0.0076(7) 0.0065(7)
C18 0.0246(9) 0.0430(12) 0.0396(11) 0.0179(9) 0.0119(8) 0.0146(8)
C19 0.0369(11) 0.0297(10) 0.0596(15) 0.0179(10) 0.0187(11) 0.0111(9)
C20 0.0292(10) 0.0274(9) 0.0488(13) 0.0098(9) 0.0132(9) 0.0016(8)
C21 0.0201(8) 0.0262(8) 0.0237(8) 0.0075(7) 0.0096(7) 0.0033(6)
C22 0.0178(8) 0.0297(9) 0.0257(9) 0.0052(7) 0.0100(7) -0.0009(6)
C23 0.0276(10) 0.0517(13) 0.0379(11) 0.0204(10) 0.0158(9) 0.0033(9)
C24 0.0368(12) 0.0728(17) 0.0463(14) 0.0254(13) 0.0264(11) 0.0013(11)
C25 0.0257(10) 0.0599(15) 0.0498(14) 0.0120(11) 0.0222(10) -0.0008(9)
C26 0.0185(8) 0.0406(11) 0.0330(10) 0.0021(8) 0.0113(7) -0.0007(7)
C27 0.0171(7) 0.0281(8) 0.0225(8) 0.0009(7) 0.0084(6) -0.0026(6)
C28 0.0196(8) 0.0448(11) 0.0177(8) 0.0060(7) 0.0030(6) 0.0013(7)
C29 0.0179(7) 0.0217(7) 0.0165(7) 0.0005(6) 0.0063(6) -0.0011(6)
C30 0.0215(8) 0.0216(8) 0.0230(8) -0.0013(6) 0.0129(6) -0.0022(6)
C31 0.0213(8) 0.0432(11) 0.0171(8) -0.0062(7) 0.0036(6) -0.0050(7)
C32 0.0195(8) 0.0278(8) 0.0175(7) 0.0017(6) 0.0076(6) 0.0017(6)
C33 0.0186(8) 0.0397(10) 0.0283(9) 0.0026(8) 0.0093(7) 0.0004(7)
C34 0.0223(9) 0.0523(13) 0.0407(12) -0.0034(10) 0.0188(8) 0.0017(8)
C35 0.0348(11) 0.0522(13) 0.0396(12) -0.0122(10) 0.0237(9) 0.0008(9)
C36 0.0275(9) 0.0408(11) 0.0275(9) -0.0117(8) 0.0122(8) -0.0022(8)
C37 0.0189(7) 0.0246(8) 0.0214(8) -0.0006(6) 0.0089(6) 0.0020(6)
C38 0.0175(7) 0.0247(8) 0.0181(7) -0.0035(6) 0.0065(6) -0.0031(6)
C39 0.0296(9) 0.0248(9) 0.0301(9) -0.0031(7) 0.0119(8) -0.0012(7)
C40 0.0371(11) 0.0247(9) 0.0372(11) -0.0078(8) 0.0166(9) -0.0098(8)
C41 0.0282(9) 0.0354(10) 0.0284(9) -0.0083(8) 0.0109(8) -0.0144(8)
C42 0.0184(8) 0.0343(9) 0.0209(8) -0.0022(7) 0.0058(6) -0.0061(7)
C43 0.0187(7) 0.0234(8) 0.0167(7) -0.0023(6) 0.0081(6) -0.0037(6)
C44 0.0142(7) 0.0243(8) 0.0159(7) 0.0014(6) 0.0036(6) -0.0013(6)
C45 0.0173(7) 0.0313(9) 0.0208(8) 0.0030(7) 0.0065(6) -0.0022(6)
C46 0.0214(8) 0.0314(9) 0.0278(9) 0.0091(7) 0.0083(7) -0.0027(7)
C47 0.0278(9) 0.0214(8) 0.0398(11) 0.0055(7) 0.0128(8) 0.0007(7)
C48 0.0283(9) 0.0248(8) 0.0342(10) 0.0022(7) 0.0169(8) 0.0030(7)
C49 0.0179(7) 0.0236(8) 0.0212(8) 0.0034(6) 0.0083(6) -0.0002(6)
C50 0.0188(8) 0.0282(9) 0.0237(8) -0.0051(7) 0.0104(6) -0.0011(6)
C51 0.0244(9) 0.0387(10) 0.0262(9) -0.0033(8) 0.0085(7) 0.0026(7)
C52 0.0216(9) 0.0486(12) 0.0275(10) -0.0102(9) 0.0041(7) 0.0042(8)
C53 0.0197(9) 0.0550(13) 0.0357(11) -0.0159(10) 0.0102(8) -0.0095(8)
C54 0.0246(9) 0.0436(11) 0.0365(11) -0.0099(9) 0.0156(8) -0.0119(8)
C55 0.0207(8) 0.0295(9) 0.0268(9) -0.0067(7) 0.0124(7) -0.0047(7)
C56 0.0350(11) 0.0392(11) 0.0457(13) 0.0143(10) 0.0175(10) -0.0075(9)
C57 0.0321(11) 0.0405(12) 0.0408(12) 0.0098(9) 0.0147(9) 0.0110(9)
Cl5 0.0383(3) 0.0366(3) 0.0406(3) 0.0019(2) 0.0185(2) 0.0044(2)
Cl6 0.0548(4) 0.0360(3) 0.0722(5) 0.0207(3) 0.0149(3) 0.0095(3)

loop_
_atom_type_symbol
_atom_type_description
_atom_type_scat_dispersion_real
_atom_type_scat_dispersion_imag
_atom_type_scat_source
C C 0.0033 0.0016 'International Tables Vol C Tables 4.2.6.8 and 6.1.1.4'
H H 0.0000 0.0000 'International Tables Vol C Tables 4.2.6.8 and 6.1.1.4'
N N 0.0061 0.0033 'International Tables Vol C Tables 4.2.6.8 and 6.1.1.4'
Cl Cl 0.1484 0.1585 'International Tables Vol C Tables 4.2.6.8 and 6.1.1.4'
Fe Fe 0.3463 0.8444 'International Tables Vol C Tables 4.2.6.8 and 6.1.1.4'

loop_
_geom_angle_atom_site_label_1
_geom_angle_atom_site_label_2
_geom_angle_atom_site_label_3
_geom_angle
C1 Fe1 C2 111.55(7)
C1 Fe1 Cl1 112.19(5)
C2 Fe1 Cl1 102.99(5)
C1 Fe1 Cl2 106.45(5)
C2 Fe1 Cl2 110.12(5)
Cl1 Fe1 Cl2 113.63(2)
C30 Fe2 C29 112.54(6)
C30 Fe2 Cl3 105.99(5)
C29 Fe2 Cl3 109.50(5)
C30 Fe2 Cl4 109.98(5)
C29 Fe2 Cl4 106.66(5)
Cl3 Fe2 Cl4 112.27(2)
C1 N1 C4 111.30(15)
C1 N1 C3 125.56(15)
C4 N1 C3 123.13(15)
C1 N2 C9 111.21(14)
C1 N2 C10 123.63(14)
C9 N2 C10 123.42(14)
C2 N3 C27 111.68(14)
C2 N3 C28 125.45(15)
C27 N3 C28 122.83(14)
C2 N4 C22 111.40(14)
C2 N4 C21 125.00(14)
C22 N4 C21 123.46(14)
C29 N5 C32 111.78(14)
C29 N5 C31 125.49(15)
C32 N5 C31 122.37(14)
C29 N6 C37 111.52(14)
C29 N6 C38 125.25(14)
C37 N6 C38 123.16(14)
C30 N7 C55 111.48(15)
C30 N7 C56 125.50(16)
C55 N7 C56 123.00(16)
C30 N8 C50 111.41(14)
C30 N8 C49 123.92(14)
C50 N8 C49 123.60(15)
N1 C1 N2 105.32(14)
N1 C1 Fe1 131.99(13)
N2 C1 Fe1 121.99(12)
N3 C2 N4 104.80(14)
N3 C2 Fe1 126.01(12)
N4 C2 Fe1 128.43(12)
N1 C3 H3A 109.5
N1 C3 H3B 109.5
H3A C3 H3B 109.5
N1 C3 H3C 109.5
H3A C3 H3C 109.5
H3B C3 H3C 109.5
C9 C4 C5 121.33(17)
C9 C4 N1 106.28(15)
C5 C4 N1 132.38(17)
C6 C5 C4 116.94(19)
C6 C5 H5 121.5
C4 C5 H5 121.5
C5 C6 C7 121.57(18)
C5 C6 H6 119.2
C7 C6 H6 119.2
C8 C7 C6 121.73(18)
C8 C7 H7 119.1
C6 C7 H7 119.1
C9 C8 C7 116.73(18)
C9 C8 H8 121.6
C7 C8 H8 121.6
C8 C9 N2 132.46(17)
C8 C9 C4 121.67(16)
N2 C9 C4 105.87(15)
C11 C10 C15 121.54(16)
C11 C10 N2 120.14(16)
C15 C10 N2 118.27(15)
C10 C11 C12 119.30(19)
C10 C11 H11 120.3
C12 C11 H11 120.3
C13 C12 C11 120.07(19)
C13 C12 H12 120.0
C11 C12 H12 120.0
C12 C13 C14 120.46(18)
C12 C13 H13 119.8
C14 C13 H13 119.8
C13 C14 C15 120.29(18)
C13 C14 H14 119.9
C15 C14 H14 119.9
C10 C15 C14 118.31(17)
C10 C15 C16 119.75(15)
C14 C15 C16 121.87(16)
C21 C16 C17 117.65(17)
C21 C16 C15 122.40(14)
C17 C16 C15 119.92(16)
C18 C17 C16 121.04(19)
C18 C17 H17 119.5
C16 C17 H17 119.5
C19 C18 C17 120.66(18)
C19 C18 H18 119.7
C17 C18 H18 119.7
C18 C19 C20 119.39(19)
C18 C19 H19 120.3
C20 C19 H19 120.3
C19 C20 C21 120.1(2)
C19 C20 H20 120.0
C21 C20 H20 120.0
C20 C21 C16 121.20(17)
C20 C21 N4 117.96(17)
C16 C21 N4 120.84(15)
C27 C22 C23 122.01(17)
C27 C22 N4 105.63(15)
C23 C22 N4 132.36(17)
C22 C23 C24 115.96(19)
C22 C23 H23 122.0
C24 C23 H23 122.0
C23 C24 C25 122.1(2)
C23 C24 H24 119.0
C25 C24 H24 119.0
C26 C25 C24 121.68(19)
C26 C25 H25 119.2
C24 C25 H25 119.2
C25 C26 C27 116.25(19)
C25 C26 H26 121.9
C27 C26 H26 121.9
C22 C27 N3 106.48(15)
C22 C27 C26 122.03(17)
N3 C27 C26 131.48(17)
N3 C28 H28A 109.5
N3 C28 H28B 109.5
H28A C28 H28B 109.5
N3 C28 H28C 109.5
H28A C28 H28C 109.5
H28B C28 H28C 109.5
N5 C29 N6 104.56(14)
N5 C29 Fe2 126.12(12)
N6 C29 Fe2 128.63(12)
N7 C30 N8 104.82(14)
N7 C30 Fe2 132.93(13)
N8 C30 Fe2 121.41(12)
N5 C31 H31A 109.5
N5 C31 H31B 109.5
H31A C31 H31B 109.5
N5 C31 H31C 109.5
H31A C31 H31C 109.5
H31B C31 H31C 109.5
N5 C32 C37 106.54(14)
N5 C32 C33 131.56(17)
C37 C32 C33 121.89(17)
C34 C33 C32 116.71(18)
C34 C33 H33 121.6
C32 C33 H33 121.6
C33 C34 C35 121.38(18)
C33 C34 H34 119.3
C35 C34 H34 119.3
C36 C35 C34 122.18(19)
C36 C35 H35 118.9
C34 C35 H35 118.9
C37 C36 C35 116.16(18)
C37 C36 H36 121.9
C35 C36 H36 121.9
C32 C37 C36 121.66(16)
C32 C37 N6 105.58(15)
C36 C37 N6 132.76(16)
C39 C38 C43 121.26(16)
C39 C38 N6 118.29(16)
C43 C38 N6 120.43(15)
C38 C39 C40 119.98(18)
C38 C39 H39 120.0
C40 C39 H39 120.0
C41 C40 C39 119.28(18)
C41 C40 H40 120.4
C39 C40 H40 120.4
C40 C41 C42 120.88(17)
C40 C41 H41 119.6
C42 C41 H41 119.6
C41 C42 C43 120.75(18)
C41 C42 H42 119.6
C43 C42 H42 119.6
C38 C43 C42 117.83(16)
C38 C43 C44 122.69(14)
C42 C43 C44 119.48(15)
C45 C44 C49 118.36(16)
C45 C44 C43 121.43(16)
C49 C44 C43 120.12(15)
C46 C45 C44 120.38(17)
C46 C45 H45 119.8
C44 C45 H45 119.8
C47 C46 C45 120.45(17)
C47 C46 H46 119.8
C45 C46 H46 119.8
C46 C47 C48 120.08(18)
C46 C47 H47 120.0
C48 C47 H47 120.0
C49 C48 C47 119.06(18)
C49 C48 H48 120.5
C47 C48 H48 120.5
C48 C49 C44 121.66(16)
C48 C49 N8 119.64(16)
C44 C49 N8 118.66(15)
C51 C50 C55 122.13(17)
C51 C50 N8 132.13(18)
C55 C50 N8 105.74(15)
C50 C51 C52 116.2(2)
C50 C51 H51 121.9
C52 C51 H51 121.9
C53 C52 C51 121.76(19)
C53 C52 H52 119.1
C51 C52 H52 119.1
C54 C53 C52 121.82(18)
C54 C53 H53 119.1
C52 C53 H53 119.1
C53 C54 C55 116.6(2)
C53 C54 H54 121.7
C55 C54 H54 121.7
N7 C55 C50 106.55(15)
N7 C55 C54 132.03(19)
C50 C55 C54 121.42(18)
N7 C56 H56A 109.5
N7 C56 H56B 109.5
H56A C56 H56B 109.5
N7 C56 H56C 109.5
H56A C56 H56C 109.5
H56B C56 H56C 109.5
Cl6 C57 Cl5 111.65(13)
Cl6 C57 H57A 109.3
Cl5 C57 H57A 109.3
Cl6 C57 H57B 109.3
Cl5 C57 H57B 109.3
H57A C57 H57B 108.0

loop_
_geom_bond_atom_site_label_1
_geom_bond_atom_site_label_2
_geom_bond_distance
Fe1 C1 2.1047(17)
Fe1 C2 2.1307(18)
Fe1 Cl1 2.2778(5)
Fe1 Cl2 2.2834(5)
Fe2 C30 2.1045(17)
Fe2 C29 2.1320(17)
Fe2 Cl3 2.2834(5)
Fe2 Cl4 2.2840(5)
N1 C1 1.354(2)
N1 C4 1.398(2)
N1 C3 1.456(2)
N2 C1 1.372(2)
N2 C9 1.394(2)
N2 C10 1.436(2)
N3 C2 1.359(2)
N3 C27 1.393(2)
N3 C28 1.459(2)
N4 C2 1.366(2)
N4 C22 1.405(2)
N4 C21 1.434(2)
N5 C29 1.358(2)
N5 C32 1.388(2)
N5 C31 1.457(2)
N6 C29 1.370(2)
N6 C37 1.398(2)
N6 C38 1.431(2)
N7 C30 1.362(2)
N7 C55 1.389(2)
N7 C56 1.457(3)
N8 C30 1.368(2)
N8 C50 1.396(2)
N8 C49 1.437(2)
C3 H3A 0.9800
C3 H3B 0.9800
C3 H3C 0.9800
C4 C9 1.394(3)
C4 C5 1.395(2)
C5 C6 1.383(3)
C5 H5 0.9500
C6 C7 1.394(3)
C6 H6 0.9500
C7 C8 1.388(3)
C7 H7 0.9500
C8 C9 1.388(2)
C8 H8 0.9500
C10 C11 1.387(2)
C10 C15 1.398(2)
C11 C12 1.392(3)
C11 H11 0.9500
C12 C13 1.382(3)
C12 H12 0.9500
C13 C14 1.394(3)
C13 H13 0.9500
C14 C15 1.397(2)
C14 H14 0.9500
C15 C16 1.488(2)
C16 C21 1.397(2)
C16 C17 1.400(2)
C17 C18 1.386(3)
C17 H17 0.9500
C18 C19 1.380(3)
C18 H18 0.9500
C19 C20 1.389(3)
C19 H19 0.9500
C20 C21 1.392(3)
C20 H20 0.9500
C22 C27 1.385(2)
C22 C23 1.387(3)
C23 C24 1.393(3)
C23 H23 0.9500
C24 C25 1.397(3)
C24 H24 0.9500
C25 C26 1.380(3)
C25 H25 0.9500
C26 C27 1.397(2)
C26 H26 0.9500
C28 H28A 0.9800
C28 H28B 0.9800
C28 H28C 0.9800
C31 H31A 0.9800
C31 H31B 0.9800
C31 H31C 0.9800
C32 C37 1.388(2)
C32 C33 1.397(2)
C33 C34 1.379(3)
C33 H33 0.9500
C34 C35 1.396(3)
C34 H34 0.9500
C35 C36 1.392(3)
C35 H35 0.9500
C36 C37 1.391(3)
C36 H36 0.9500
C38 C39 1.391(2)
C38 C43 1.394(2)
C39 C40 1.390(3)
C39 H39 0.9500
C40 C41 1.379(3)
C40 H40 0.9500
C41 C42 1.384(3)
C41 H41 0.9500
C42 C43 1.401(2)
C42 H42 0.9500
C43 C44 1.492(2)
C44 C45 1.394(2)
C44 C49 1.399(2)
C45 C46 1.394(3)
C45 H45 0.9500
C46 C47 1.386(3)
C46 H46 0.9500
C47 C48 1.394(3)
C47 H47 0.9500
C48 C49 1.390(2)
C48 H48 0.9500
C50 C51 1.386(3)
C50 C55 1.389(3)
C51 C52 1.395(3)
C51 H51 0.9500
C52 C53 1.392(3)
C52 H52 0.9500
C53 C54 1.382(3)
C53 H53 0.9500
C54 C55 1.399(2)
C54 H54 0.9500
C56 H56A 0.9800
C56 H56B 0.9800
C56 H56C 0.9800
C57 Cl6 1.756(2)
C57 Cl5 1.762(2)
C57 H57A 0.9900
C57 H57B 0.9900

loop_
_geom_torsion_atom_site_label_1
_geom_torsion_atom_site_label_2
_geom_torsion_atom_site_label_3
_geom_torsion_atom_site_label_4
_geom_torsion
C4 N1 C1 N2 -0.9(2)
C3 N1 C1 N2 178.52(18)
C4 N1 C1 Fe1 -171.11(13)
C3 N1 C1 Fe1 8.3(3)
C9 N2 C1 N1 0.11(19)
C10 N2 C1 N1 165.52(15)
C9 N2 C1 Fe1 171.57(12)
C10 N2 C1 Fe1 -23.0(2)
C2 Fe1 C1 N1 -127.08(16)
Cl1 Fe1 C1 N1 -12.11(18)
Cl2 Fe1 C1 N1 112.76(16)
C2 Fe1 C1 N2 64.03(15)
Cl1 Fe1 C1 N2 179.00(12)
Cl2 Fe1 C1 N2 -56.12(14)
C27 N3 C2 N4 0.47(19)
C28 N3 C2 N4 178.31(16)
C27 N3 C2 Fe1 -170.20(12)
C28 N3 C2 Fe1 7.6(3)
C22 N4 C2 N3 -0.4(2)
C21 N4 C2 N3 -176.20(16)
C22 N4 C2 Fe1 169.93(13)
C21 N4 C2 Fe1 -5.8(3)
C1 Fe1 C2 N3 -168.33(14)
Cl1 Fe1 C2 N3 71.15(15)
Cl2 Fe1 C2 N3 -50.36(16)
C1 Fe1 C2 N4 23.21(17)
Cl1 Fe1 C2 N4 -97.31(15)
Cl2 Fe1 C2 N4 141.18(14)
C1 N1 C4 C9 1.3(2)
C3 N1 C4 C9 -178.12(18)
C1 N1 C4 C5 -178.8(2)
C3 N1 C4 C5 1.8(3)
C9 C4 C5 C6 1.4(3)
N1 C4 C5 C6 -178.52(19)
C4 C5 C6 C7 0.0(3)
C5 C6 C7 C8 -1.5(3)
C6 C7 C8 C9 1.5(3)
C7 C8 C9 N2 179.51(18)
C7 C8 C9 C4 -0.1(3)
C1 N2 C9 C8 -179.03(19)
C10 N2 C9 C8 15.5(3)
C1 N2 C9 C4 0.7(2)
C10 N2 C9 C4 -164.78(16)
C5 C4 C9 C8 -1.3(3)
N1 C4 C9 C8 178.60(16)
C5 C4 C9 N2 178.94(17)
N1 C4 C9 N2 -1.14(19)
C1 N2 C10 C11 116.91(19)
C9 N2 C10 C11 -79.4(2)
C1 N2 C10 C15 -65.5(2)
C9 N2 C10 C15 98.17(19)
C15 C10 C11 C12 -0.9(3)
N2 C10 C11 C12 176.66(17)
C10 C11 C12 C13 0.9(3)
C11 C12 C13 C14 0.3(3)
C12 C13 C14 C15 -1.6(3)
C11 C10 C15 C14 -0.4(2)
N2 C10 C15 C14 -177.93(14)
C11 C10 C15 C16 176.53(16)
N2 C10 C15 C16 -1.0(2)
C13 C14 C15 C10 1.6(2)
C13 C14 C15 C16 -175.24(16)
C10 C15 C16 C21 108.15(19)
C14 C15 C16 C21 -75.1(2)
C10 C15 C16 C17 -69.9(2)
C14 C15 C16 C17 106.8(2)
C21 C16 C17 C18 0.3(3)
C15 C16 C17 C18 178.49(18)
C16 C17 C18 C19 0.0(3)
C17 C18 C19 C20 -0.1(4)
C18 C19 C20 C21 -0.2(4)
C19 C20 C21 C16 0.6(3)
C19 C20 C21 N4 179.9(2)
C17 C16 C21 C20 -0.6(3)
C15 C16 C21 C20 -178.76(18)
C17 C16 C21 N4 -179.97(16)
C15 C16 C21 N4 1.9(3)
C2 N4 C21 C20 112.1(2)
C22 N4 C21 C20 -63.1(3)
C2 N4 C21 C16 -68.5(2)
C22 N4 C21 C16 116.2(2)
C2 N4 C22 C27 0.2(2)
C21 N4 C22 C27 176.08(16)
C2 N4 C22 C23 179.8(2)
C21 N4 C22 C23 -4.4(3)
C27 C22 C23 C24 -0.6(3)
N4 C22 C23 C24 179.9(2)
C22 C23 C24 C25 0.0(4)
C23 C24 C25 C26 0.5(4)
C24 C25 C26 C27 -0.5(4)
C23 C22 C27 N3 -179.56(19)
N4 C22 C27 N3 0.1(2)
C23 C22 C27 C26 0.6(3)
N4 C22 C27 C26 -179.81(18)
C2 N3 C27 C22 -0.3(2)
C28 N3 C27 C22 -178.24(17)
C2 N3 C27 C26 179.5(2)
C28 N3 C27 C26 1.6(3)
C25 C26 C27 C22 0.0(3)
C25 C26 C27 N3 -179.9(2)
C32 N5 C29 N6 1.59(18)
C31 N5 C29 N6 174.85(16)
C32 N5 C29 Fe2 -169.49(12)
C31 N5 C29 Fe2 3.8(2)
C37 N6 C29 N5 -1.25(18)
C38 N6 C29 N5 -178.18(15)
C37 N6 C29 Fe2 169.53(12)
C38 N6 C29 Fe2 -7.4(2)
C30 Fe2 C29 N5 -166.41(13)
Cl3 Fe2 C29 N5 -48.81(15)
Cl4 Fe2 C29 N5 72.90(14)
C30 Fe2 C29 N6 24.67(17)
Cl3 Fe2 C29 N6 142.27(14)
Cl4 Fe2 C29 N6 -96.03(14)
C55 N7 C30 N8 -0.6(2)
C56 N7 C30 N8 177.58(19)
C55 N7 C30 Fe2 -169.81(13)
C56 N7 C30 Fe2 8.4(3)
C50 N8 C30 N7 0.11(19)
C49 N8 C30 N7 168.65(15)
C50 N8 C30 Fe2 170.84(12)
C49 N8 C30 Fe2 -20.6(2)
C29 Fe2 C30 N7 -130.49(16)
Cl3 Fe2 C30 N7 109.86(16)
Cl4 Fe2 C30 N7 -11.72(18)
C29 Fe2 C30 N8 61.80(15)
Cl3 Fe2 C30 N8 -57.85(14)
Cl4 Fe2 C30 N8 -179.43(12)
C29 N5 C32 C37 -1.3(2)
C31 N5 C32 C37 -174.85(16)
C29 N5 C32 C33 177.83(19)
C31 N5 C32 C33 4.3(3)
N5 C32 C33 C34 -179.28(19)
C37 C32 C33 C34 -0.2(3)
C32 C33 C34 C35 -0.6(3)
C33 C34 C35 C36 0.7(4)
C34 C35 C36 C37 0.0(4)
N5 C32 C37 C36 -179.77(17)
C33 C32 C37 C36 1.0(3)
N5 C32 C37 N6 0.51(19)
C33 C32 C37 N6 -178.76(17)
C35 C36 C37 C32 -0.8(3)
C35 C36 C37 N6 178.8(2)
C29 N6 C37 C32 0.46(19)
C38 N6 C37 C32 177.47(15)
C29 N6 C37 C36 -179.2(2)
C38 N6 C37 C36 -2.2(3)
C29 N6 C38 C39 115.34(19)
C37 N6 C38 C39 -61.3(2)
C29 N6 C38 C43 -66.4(2)
C37 N6 C38 C43 116.99(19)
C43 C38 C39 C40 -0.5(3)
N6 C38 C39 C40 177.69(17)
C38 C39 C40 C41 0.3(3)
C39 C40 C41 C42 1.0(3)
C40 C41 C42 C43 -2.1(3)
C39 C38 C43 C42 -0.5(3)
N6 C38 C43 C42 -178.69(16)
C39 C38 C43 C44 179.33(17)
N6 C38 C43 C44 1.1(3)
C41 C42 C43 C38 1.8(3)
C41 C42 C43 C44 -178.02(17)
C38 C43 C44 C45 -74.7(2)
C42 C43 C44 C45 105.13(19)
C38 C43 C44 C49 108.79(19)
C42 C43 C44 C49 -71.4(2)
C49 C44 C45 C46 0.9(2)
C43 C44 C45 C46 -175.72(16)
C44 C45 C46 C47 -1.3(3)
C45 C46 C47 C48 0.9(3)
C46 C47 C48 C49 0.0(3)
C47 C48 C49 C44 -0.4(3)
C47 C48 C49 N8 177.26(17)
C45 C44 C49 C48 0.0(2)
C43 C44 C49 C48 176.63(16)
C45 C44 C49 N8 -177.69(14)
C43 C44 C49 N8 -1.1(2)
C30 N8 C49 C48 115.7(2)
C50 N8 C49 C48 -77.2(2)
C30 N8 C49 C44 -66.6(2)
C50 N8 C49 C44 100.59(19)
C30 N8 C50 C51 -178.93(19)
C49 N8 C50 C51 12.5(3)
C30 N8 C50 C55 0.4(2)
C49 N8 C50 C55 -168.14(16)
C55 C50 C51 C52 -0.1(3)
N8 C50 C51 C52 179.19(18)
C50 C51 C52 C53 1.1(3)
C51 C52 C53 C54 -1.0(3)
C52 C53 C54 C55 -0.2(3)
C30 N7 C55 C50 0.9(2)
C56 N7 C55 C50 -177.35(19)
C30 N7 C55 C54 -179.4(2)
C56 N7 C55 C54 2.3(3)
C51 C50 C55 N7 178.65(17)
N8 C50 C55 N7 -0.80(19)
C51 C50 C55 C54 -1.1(3)
N8 C50 C55 C54 179.47(17)
C53 C54 C55 N7 -178.44(19)
C53 C54 C55 C50 1.2(3)
